data_2228397
loop_
_publ_author_name
'Li, Bao'
'Wu, Li-Xin'

_publ_section_title
;
 Poly[[hexaaqua(\m~2~-fumarato-\k^4^<i>O</i>^1^,<i>O</i>^1'^:<i>O</i>^4^,<i>O</i>^4'^)bis(\m~3~-maleato-\k^4^<i>O</i>^1^,<i>O</i>^1'^:<i>O</i>^4^:<i>O</i>^4'^)disamarium(III)]
 hexahydrate]
;
_journal_coeditor_code HY2363
_journal_issue 12
_journal_name_full 'Acta Crystallographica Section E'
_journal_page_first m1540
_journal_paper_doi 10.1107/S1600536810045204
_journal_volume 66
_journal_year 2010
_chemical_formula_iupac '[Sm2 (C4 H2 O4)3 (H2 O)6], 6H2 O'
_chemical_formula_moiety 'C12 H18 O18 Sm2, 6(H2 O)'
_chemical_formula_sum 'C12 H30 O24 Sm2'
_chemical_formula_weight 859.08
_chemical_name_systematic
;
Poly[[hexaaqua(\m~2~-fumarato-
\k^4^<i>O</i>^1^,<i>O</i>^1'^:<i>O</i>^4^,<i>O</i>^4'^)bis(\m~3~-maleato-
\k^4^<i>O</i>^1^,<i>O</i>^1'^:<i>O</i>^4^:<i>O</i>^4'^)disamarium(III)]
hexahydrate]
;
_space_group_IT_number 2
_symmetry_cell_setting triclinic
_symmetry_space_group_name_Hall '-P 1'
_symmetry_space_group_name_H-M 'P -1'
_atom_sites_solution_hydrogens geom
_atom_sites_solution_primary direct
_atom_sites_solution_secondary difmap
_cell_angle_alpha 69.99(3)
_cell_angle_beta 79.64(2)
_cell_angle_gamma 89.74(2)
_cell_formula_units_Z 1
_cell_length_a 6.150(3)
_cell_length_b 10.679(6)
_cell_length_c 11.214(6)
_cell_measurement_reflns_used 6497
_cell_measurement_temperature 290(2)
_cell_measurement_theta_max 27.49
_cell_measurement_theta_min 3.29
_cell_volume 679.5(6)
_computing_cell_refinement 'RAPID-AUTO (Rigaku, 1998)'
_computing_data_collection 'RAPID-AUTO (Rigaku, 1998)'
_computing_data_reduction 'CrystalStructure (Rigaku/MSC, 2002)'
_computing_molecular_graphics 'SHELXTL (Sheldrick, 2008) and DIAMOND (Brandenburg, 1999)'
_computing_publication_material 'PLATON (Spek, 2009)'
_computing_structure_refinement 'SHELXL97 (Sheldrick, 2008)'
_computing_structure_solution 'SHELXS97 (Sheldrick, 2008)'
_diffrn_ambient_temperature 290(2)
_diffrn_measured_fraction_theta_full 0.990
_diffrn_measured_fraction_theta_max 0.990
_diffrn_measurement_device_type 'Rigaku R-AXIS RAPID'
_diffrn_measurement_method \w
_diffrn_radiation_monochromator graphite
_diffrn_radiation_source 'rotation anode'
_diffrn_radiation_type MoK\a
_diffrn_radiation_wavelength 0.71073
_diffrn_reflns_av_R_equivalents 0.0180
_diffrn_reflns_av_sigmaI/netI 0.0223
_diffrn_reflns_limit_h_max 7
_diffrn_reflns_limit_h_min -7
_diffrn_reflns_limit_k_max 13
_diffrn_reflns_limit_k_min -13
_diffrn_reflns_limit_l_max 13
_diffrn_reflns_limit_l_min -14
_diffrn_reflns_number 6707
_diffrn_reflns_theta_full 27.48
_diffrn_reflns_theta_max 27.48
_diffrn_reflns_theta_min 3.29
_exptl_absorpt_coefficient_mu 4.377
_exptl_absorpt_correction_T_max 0.7823
_exptl_absorpt_correction_T_min 0.7321
_exptl_absorpt_correction_type multi-scan
_exptl_absorpt_process_details '(ABSCOR; Higashi, 1995)'
_exptl_crystal_colour colorless
_exptl_crystal_density_diffrn 2.100
_exptl_crystal_density_method 'not measured'
_exptl_crystal_description block
_exptl_crystal_F_000 418
_exptl_crystal_size_max 0.08
_exptl_crystal_size_mid 0.07
_exptl_crystal_size_min 0.06
_refine_diff_density_max 0.579
_refine_diff_density_min -0.577
_refine_ls_extinction_method none
_refine_ls_goodness_of_fit_ref 1.003
_refine_ls_hydrogen_treatment constr
_refine_ls_matrix_type full
_refine_ls_number_parameters 172
_refine_ls_number_reflns 3071
_refine_ls_number_restraints 0
_refine_ls_restrained_S_all 1.003
_refine_ls_R_factor_all 0.0178
_refine_ls_R_factor_gt 0.0165
_refine_ls_shift/su_max 0.000
_refine_ls_shift/su_mean 0.000
_refine_ls_structure_factor_coef Fsqd
_refine_ls_weighting_details 'calc w=1/[\s^2^(Fo^2^)+(0.0342P)^2^+3.0041P] where P=(Fo^2^+2Fc^2^)/3'
_refine_ls_weighting_scheme calc
_refine_ls_wR_factor_gt 0.0620
_refine_ls_wR_factor_ref 0.0655
_reflns_number_gt 2950
_reflns_number_total 3071
_reflns_threshold_expression I>2\s(I)
_cod_data_source_file hy2363.cif
_cod_data_source_block I
_cod_original_cell_volume 679.4(6)
_cod_database_code 2228397
_cod_database_fobs_code 2228397

loop_
_symmetry_equiv_pos_as_xyz
'x, y, z'
'-x, -y, -z'

loop_
_atom_site_type_symbol
_atom_site_label
_atom_site_fract_x
_atom_site_fract_y
_atom_site_fract_z
_atom_site_U_iso_or_equiv
_atom_site_adp_type
_atom_site_calc_flag
_atom_site_refinement_flags
_atom_site_occupancy
_atom_site_disorder_assembly
_atom_site_disorder_group
C C1 0.6917(6) 1.1675(4) 0.0453(3) 0.0173(7) Uani d . 1 . .
C C2 0.7911(7) 1.3067(4) 0.0028(4) 0.0256(8) Uani d . 1 . .
H H2 0.7026 1.3681 0.0269 0.031 Uiso calc R 1 . .
C C3 0.9922(7) 1.3525(4) -0.0657(4) 0.0291(9) Uani d . 1 . .
H H3 1.0311 1.4423 -0.0853 0.035 Uiso calc R 1 . .
C C4 1.1596(6) 1.2717(4) -0.1134(3) 0.0190(7) Uani d . 1 . .
C C5 0.2343(6) 0.6379(4) 0.4136(3) 0.0176(7) Uani d . 1 . .
C C6 0.0980(7) 0.5175(4) 0.5083(4) 0.0254(8) Uani d . 1 . .
H H6 0.1523 0.4658 0.5807 0.031 Uiso calc R 1 . .
O O1 0.6917(5) 1.0926(3) 0.1584(3) 0.0230(6) Uani d . 1 . .
O O2 0.6003(5) 1.1329(4) -0.0303(3) 0.0321(7) Uani d . 1 . .
O O3 1.1332(4) 1.1467(3) -0.0770(3) 0.0211(5) Uani d . 1 . .
O O4 1.3316(5) 1.3327(3) -0.1921(3) 0.0326(7) Uani d . 1 . .
O O5 0.4186(5) 0.6652(3) 0.4363(3) 0.0253(6) Uani d . 1 . .
O O6 0.1671(4) 0.7103(3) 0.3142(3) 0.0224(5) Uani d . 1 . .
O O7 0.8126(4) 0.8515(3) 0.3427(3) 0.0223(5) Uani d . 1 . .
H H7B 0.8962 0.7909 0.3325 0.033 Uiso d R 1 . .
H H7A 0.8156 0.8534 0.4176 0.033 Uiso d R 1 . .
O O8 0.3684(5) 0.9438(3) 0.4042(3) 0.0289(6) Uani d . 1 . .
H H8A 0.3148 1.0200 0.3882 0.043 Uiso d R 1 . .
H H8B 0.3346 0.9100 0.4861 0.043 Uiso d R 1 . .
O O9 0.1952(4) 1.0193(3) 0.1778(3) 0.0236(6) Uani d . 1 . .
H H9A 0.0669 0.9933 0.2236 0.035 Uiso d R 1 . .
H H9B 0.1633 1.0477 0.1027 0.035 Uiso d R 1 . .
O O10 0.8053(6) 0.1975(3) 0.3360(3) 0.0339(7) Uani d . 1 . .
H H10A 0.7981 0.1545 0.2853 0.051 Uiso d R 1 . .
H H10B 0.7485 0.2727 0.3128 0.051 Uiso d R 1 . .
O O11 0.2212(5) 0.1916(3) 0.3961(3) 0.0322(7) Uani d . 1 . .
H H11B 0.3085 0.2599 0.3771 0.048 Uiso d R 1 . .
H H11A 0.1137 0.2035 0.3560 0.048 Uiso d R 1 . .
O O12 0.5308(6) 0.4066(3) 0.3112(3) 0.0384(8) Uani d . 1 . .
H H12A 0.5696 0.4872 0.2639 0.058 Uiso d R 1 . .
H H12B 0.5062 0.4142 0.3894 0.058 Uiso d R 1 . .
Sm Sm1 0.50414(3) 0.869449(17) 0.223642(16) 0.01447(7) Uani d . 1 . .

loop_
_atom_site_aniso_label
_atom_site_aniso_U_11
_atom_site_aniso_U_22
_atom_site_aniso_U_33
_atom_site_aniso_U_12
_atom_site_aniso_U_13
_atom_site_aniso_U_23
C1 0.0152(16) 0.0201(17) 0.0163(16) 0.0006(13) 0.0001(12) -0.0074(13)
C2 0.028(2) 0.0164(17) 0.029(2) 0.0044(15) 0.0018(16) -0.0079(15)
C3 0.035(2) 0.0138(17) 0.033(2) -0.0033(15) 0.0089(17) -0.0089(16)
C4 0.0210(17) 0.0184(16) 0.0152(16) -0.0009(14) -0.0014(13) -0.0038(13)
C5 0.0164(16) 0.0167(16) 0.0163(16) 0.0012(13) -0.0015(13) -0.0023(13)
C6 0.0252(19) 0.0207(18) 0.0224(18) -0.0066(15) 0.0005(15) 0.0002(15)
O1 0.0281(14) 0.0196(13) 0.0172(12) -0.0039(11) -0.0035(11) -0.0013(10)
O2 0.0257(15) 0.051(2) 0.0247(15) -0.0029(14) -0.0051(12) -0.0194(14)
O3 0.0207(13) 0.0153(12) 0.0247(13) -0.0003(10) -0.0003(10) -0.0055(10)
O4 0.0282(15) 0.0187(14) 0.0409(18) -0.0034(12) 0.0135(13) -0.0076(13)
O5 0.0186(13) 0.0246(14) 0.0274(14) -0.0048(11) -0.0072(11) -0.0006(11)
O6 0.0169(12) 0.0215(13) 0.0219(13) -0.0008(10) -0.0043(10) 0.0017(10)
O7 0.0154(12) 0.0271(14) 0.0234(13) 0.0044(10) -0.0063(10) -0.0062(11)
O8 0.0423(17) 0.0262(15) 0.0168(13) 0.0084(13) -0.0019(12) -0.0074(11)
O9 0.0168(12) 0.0270(14) 0.0216(13) 0.0030(11) -0.0029(10) -0.0021(11)
O10 0.0396(18) 0.0385(18) 0.0292(16) 0.0048(14) -0.0105(13) -0.0168(14)
O11 0.0342(17) 0.0299(16) 0.0337(16) 0.0009(13) -0.0113(13) -0.0101(13)
O12 0.051(2) 0.0229(15) 0.0373(18) -0.0064(14) -0.0083(15) -0.0057(13)
Sm1 0.01201(10) 0.01535(10) 0.01502(10) -0.00140(6) -0.00158(6) -0.00444(7)

loop_
_atom_type_symbol
_atom_type_description
_atom_type_scat_dispersion_real
_atom_type_scat_dispersion_imag
_atom_type_scat_source
C C 0.0033 0.0016 'International Tables Vol C Tables 4.2.6.8 and 6.1.1.4'
H H 0.0000 0.0000 'International Tables Vol C Tables 4.2.6.8 and 6.1.1.4'
O O 0.0106 0.0060 'International Tables Vol C Tables 4.2.6.8 and 6.1.1.4'
Sm Sm -0.1638 3.4418 'International Tables Vol C Tables 4.2.6.8 and 6.1.1.4'

loop_
_geom_angle_atom_site_label_1
_geom_angle_atom_site_label_2
_geom_angle_atom_site_label_3
_geom_angle_site_symmetry_1
_geom_angle_site_symmetry_3
_geom_angle
_geom_angle_publ_flag
O1 C1 O2 . . 122.4(4) ?
O1 C1 C2 . . 118.2(3) ?
O2 C1 C2 . . 119.2(4) ?
C3 C2 C1 . . 127.1(4) ?
C3 C2 H2 . . 116.4 ?
C1 C2 H2 . . 116.4 ?
C2 C3 C4 . . 125.2(4) ?
C2 C3 H3 . . 117.4 ?
C4 C3 H3 . . 117.4 ?
O3 C4 O4 . . 120.7(3) ?
O3 C4 C3 . . 121.5(3) ?
O4 C4 C3 . . 117.7(3) ?
O3 C4 Sm1 . 2_775 62.2(2) ?
O4 C4 Sm1 . 2_775 58.6(2) ?
C3 C4 Sm1 . 2_775 175.8(3) ?
O6 C5 O5 . . 120.8(3) ?
O6 C5 C6 . . 121.1(3) ?
O5 C5 C6 . . 118.1(3) ?
C6 C6 C5 2_566 . 121.8(5) ?
C6 C6 H6 2_566 . 119.1 ?
C5 C6 H6 . . 119.1 ?
C1 O1 Sm1 . . 115.9(2) ?
C1 O2 Sm1 . 2_675 161.0(3) ?
C4 O3 Sm1 . 2_775 92.2(2) ?
C4 O4 Sm1 . 2_775 95.7(2) ?
C5 O5 Sm1 . . 92.2(2) ?
C5 O6 Sm1 . . 96.1(2) ?
Sm1 O7 H7B . . 110.4 ?
Sm1 O7 H7A . . 131.5 ?
H7B O7 H7A . . 106.8 ?
Sm1 O8 H8A . . 118.2 ?
Sm1 O8 H8B . . 137.9 ?
H8A O8 H8B . . 102.8 ?
Sm1 O9 H9A . . 118.7 ?
Sm1 O9 H9B . . 120.7 ?
H9A O9 H9B . . 100.2 ?
H10A O10 H10B . . 113.0 ?
H11B O11 H11A . . 115.2 ?
H12A O12 H12B . . 100.4 ?
O2 Sm1 O8 2_675 . 139.41(11) ?
O2 Sm1 O1 2_675 . 103.29(11) ?
O8 Sm1 O1 . . 76.25(10) ?
O2 Sm1 O7 2_675 . 145.71(10) ?
O8 Sm1 O7 . . 73.67(10) ?
O1 Sm1 O7 . . 71.50(10) ?
O2 Sm1 O4 2_675 2_775 76.01(12) ?
O8 Sm1 O4 . 2_775 137.15(11) ?
O1 Sm1 O4 . 2_775 126.86(10) ?
O7 Sm1 O4 . 2_775 80.70(11) ?
O2 Sm1 O9 2_675 . 71.17(11) ?
O8 Sm1 O9 . . 69.13(10) ?
O1 Sm1 O9 . . 77.68(10) ?
O7 Sm1 O9 . . 136.11(10) ?
O4 Sm1 O9 2_775 . 143.16(11) ?
O2 Sm1 O6 2_675 . 79.19(10) ?
O8 Sm1 O6 . . 84.11(11) ?
O1 Sm1 O6 . . 152.27(10) ?
O7 Sm1 O6 . . 121.53(9) ?
O4 Sm1 O6 2_775 . 80.77(10) ?
O9 Sm1 O6 . . 77.11(10) ?
O2 Sm1 O3 2_675 2_775 74.78(10) ?
O8 Sm1 O3 . 2_775 140.72(10) ?
O1 Sm1 O3 . 2_775 76.69(9) ?
O7 Sm1 O3 . 2_775 71.03(10) ?
O4 Sm1 O3 2_775 2_775 51.38(9) ?
O9 Sm1 O3 . 2_775 130.71(9) ?
O6 Sm1 O3 . 2_775 129.48(9) ?
O2 Sm1 O5 2_675 . 121.78(11) ?
O8 Sm1 O5 . . 70.25(11) ?
O1 Sm1 O5 . . 134.92(9) ?
O7 Sm1 O5 . . 70.75(9) ?
O4 Sm1 O5 2_775 . 69.11(11) ?
O9 Sm1 O5 . . 115.51(9) ?
O6 Sm1 O5 . . 50.82(9) ?
O3 Sm1 O5 2_775 . 112.47(9) ?
O2 Sm1 C4 2_675 2_775 74.35(11) ?
O8 Sm1 C4 . 2_775 146.16(11) ?
O1 Sm1 C4 . 2_775 101.68(11) ?
O7 Sm1 C4 . 2_775 73.74(10) ?
O4 Sm1 C4 2_775 2_775 25.73(10) ?
O9 Sm1 C4 . 2_775 144.26(10) ?
O6 Sm1 C4 . 2_775 105.51(11) ?
O3 Sm1 C4 2_775 2_775 25.66(9) ?
O5 Sm1 C4 . 2_775 90.53(11) ?

loop_
_geom_bond_atom_site_label_1
_geom_bond_atom_site_label_2
_geom_bond_site_symmetry_2
_geom_bond_distance
_geom_bond_publ_flag
C1 O1 . 1.247(5) ?
C1 O2 . 1.249(5) ?
C1 C2 . 1.493(5) ?
C2 C3 . 1.328(6) ?
C2 H2 . 0.9300 ?
C3 C4 . 1.484(5) ?
C3 H3 . 0.9300 ?
C4 O3 . 1.256(5) ?
C4 O4 . 1.265(5) ?
C5 O6 . 1.258(5) ?
C5 O5 . 1.262(5) ?
C5 C6 . 1.496(5) ?
C6 C6 2_566 1.327(8) ?
C6 H6 . 0.9300 ?
O7 H7B . 0.8500 ?
O7 H7A . 0.8499 ?
O8 H8A . 0.8500 ?
O8 H8B . 0.8500 ?
O9 H9A . 0.8500 ?
O9 H9B . 0.8500 ?
O10 H10A . 0.8500 ?
O10 H10B . 0.8501 ?
O11 H11B . 0.8500 ?
O11 H11A . 0.8500 ?
O12 H12A . 0.8500 ?
O12 H12B . 0.8944 ?
Sm1 O1 . 2.464(3) ?
Sm1 O2 2_675 2.377(3) ?
Sm1 O3 2_775 2.566(3) ?
Sm1 O4 2_775 2.486(3) ?
Sm1 O5 . 2.593(3) ?
Sm1 O6 . 2.512(3) ?
Sm1 O7 . 2.480(3) ?
Sm1 O8 . 2.432(3) ?
Sm1 O9 . 2.489(3) ?

loop_
_geom_hbond_atom_site_label_D
_geom_hbond_atom_site_label_H
_geom_hbond_atom_site_label_A
_geom_hbond_site_symmetry_A
_geom_hbond_distance_DH
_geom_hbond_distance_HA
_geom_hbond_distance_DA
_geom_hbond_angle_DHA
O7 H7B O6 1_655 0.85 1.88 2.680(4) 156
O7 H7A O11 2_666 0.85 1.95 2.774(5) 164
O8 H8A O11 1_565 0.85 1.94 2.770(5) 164
O8 H8B O10 2_666 0.85 1.97 2.792(5) 164
O9 H9A O7 1_455 0.85 2.10 2.893(4) 155
O9 H9B O3 1_455 0.85 1.97 2.808(4) 168
O10 H10A O1 1_545 0.85 1.97 2.783(4) 160
O10 H10B O12 . 0.85 1.95 2.761(5) 159
O11 H11B O12 . 0.85 1.93 2.775(5) 171
O11 H11A O10 1_455 0.85 1.95 2.755(5) 157
O12 H12A O4 2_775 0.85 1.87 2.705(5) 168
O12 H12B O5 2_666 0.89 1.98 2.744(5) 142
